data_4074633
loop_
_publ_author_name
'Li, Bin'
'Wang, Baiquan'
'Xu, Shansheng'
'Zhou, Xiuzhong'
'Song, Haibin'

_publ_section_title
;
 Reactions of CpArCHCHArCp with Ru3(CO)12: An Unexpected Cleavage
 of a Bridging C--C Bond and Coupling of the Two Cyclopentadienyl
 Rings to Fulvalene Diruthenium Complexes
;
_journal_coden_ASTM ORGND7
_journal_issue 5
_journal_name_full Organometallics
_journal_page_first 1158
_journal_page_last 1166
_journal_paper_doi 10.1021/om050673w
_journal_volume 25
_journal_year 2006
_chemical_formula_sum 'C29 H22 Cl2 O4 Ru2'
_chemical_formula_weight 707.51
_space_group_IT_number 15
_symmetry_cell_setting monoclinic
_symmetry_space_group_name_Hall '-C 2yc'
_symmetry_space_group_name_H-M 'C 1 2/c 1'
_atom_sites_solution_hydrogens geom
_atom_sites_solution_primary direct
_atom_sites_solution_secondary difmap
_audit_creation_method SHELXL-97
_cell_angle_alpha 90.00
_cell_angle_beta 90.719(8)
_cell_angle_gamma 90.00
_cell_formula_units_Z 8
_cell_length_a 22.024(6)
_cell_length_b 14.171(5)
_cell_length_c 16.957(6)
_cell_measurement_reflns_used 843
_cell_measurement_temperature 293(2)
_cell_measurement_theta_max 25.02
_cell_measurement_theta_min 2.87
_cell_volume 5292(3)
_computing_cell_refinement 'Bruker SMART'
_computing_data_collection 'Bruker SMART'
_computing_data_reduction 'Bruker SAINT'
_computing_molecular_graphics 'Bruker SHELXTL'
_computing_publication_material 'Bruker SHELXTL'
_computing_structure_refinement 'SHELXL-97 (Sheldrick, 1997)'
_computing_structure_solution 'SHELXS-97 (Sheldrick, 1990)'
_diffrn_ambient_temperature 293(2)
_diffrn_measured_fraction_theta_full 0.996
_diffrn_measured_fraction_theta_max 0.996
_diffrn_measurement_device_type 'CCD area detector'
_diffrn_measurement_method 'phi and omega scans'
_diffrn_radiation_monochromator graphite
_diffrn_radiation_source 'fine-focus sealed tube'
_diffrn_radiation_type MoK\a
_diffrn_radiation_wavelength 0.71073
_diffrn_reflns_av_R_equivalents 0.0835
_diffrn_reflns_av_sigmaI/netI 0.1031
_diffrn_reflns_limit_h_max 27
_diffrn_reflns_limit_h_min -26
_diffrn_reflns_limit_k_max 13
_diffrn_reflns_limit_k_min -17
_diffrn_reflns_limit_l_max 20
_diffrn_reflns_limit_l_min -21
_diffrn_reflns_number 15035
_diffrn_reflns_theta_full 26.40
_diffrn_reflns_theta_max 26.40
_diffrn_reflns_theta_min 1.85
_exptl_absorpt_coefficient_mu 1.378
_exptl_absorpt_correction_T_max 1.000000
_exptl_absorpt_correction_T_min 0.795498
_exptl_absorpt_correction_type multi-scan
_exptl_absorpt_process_details SADABS
_exptl_crystal_density_diffrn 1.776
_exptl_crystal_density_method 'not measured'
_exptl_crystal_F_000 2800
_exptl_crystal_size_max 0.12
_exptl_crystal_size_mid 0.08
_exptl_crystal_size_min 0.06
_refine_diff_density_max 0.589
_refine_diff_density_min -0.530
_refine_diff_density_rms 0.112
_refine_ls_extinction_coef 0.00034(3)
_refine_ls_extinction_expression Fc^*^=kFc[1+0.001xFc^2^\l^3^/sin(2\q)]^-1/4^
_refine_ls_extinction_method SHELXL
_refine_ls_goodness_of_fit_ref 0.956
_refine_ls_hydrogen_treatment mixed
_refine_ls_matrix_type full
_refine_ls_number_parameters 335
_refine_ls_number_reflns 5414
_refine_ls_number_restraints 1
_refine_ls_restrained_S_all 0.956
_refine_ls_R_factor_all 0.0992
_refine_ls_R_factor_gt 0.0453
_refine_ls_shift/su_max 0.001
_refine_ls_shift/su_mean 0.000
_refine_ls_structure_factor_coef Fsqd
_refine_ls_weighting_details 'calc w=1/[\s^2^(Fo^2^)+(0.0170P)^2^+0.0000P] where P=(Fo^2^+2Fc^2^)/3'
_refine_ls_weighting_scheme calc
_refine_ls_wR_factor_gt 0.0667
_refine_ls_wR_factor_ref 0.0794
_reflns_number_gt 3350
_reflns_number_total 5414
_reflns_threshold_expression >2sigma(I)
_cod_data_source_file om050673wsi20050804_041201.cif
_cod_data_source_block 030225b
_cod_depositor_comments
;
The following automatic conversions were performed:

'_symmetry_cell_setting' value 'Monoclinic' changed to 'monoclinic'
according to /home/saulius/struct/CIF-dictionaries/cif_core.dic
dictionary named 'cif_core.dic' version 2.4.1 from
2010-06-29.

'_exptl_absorpt_correction_type' value 'MULTI-SCAN'
changed to 'multi-scan' according to
/home/saulius/struct/CIF-dictionaries/cif_core.dic dictionary named
'cif_core.dic' version 2.4.1 from 2010-06-29.

Automatic conversion script
Id: cif_fix_values 1715 2011-07-08 13:25:40Z adriana 
;
_cod_original_sg_symbol_H-M C2/c
_cod_database_code 4074633

loop_
_symmetry_equiv_pos_as_xyz
'x, y, z'
'-x, y, -z+1/2'
'x+1/2, y+1/2, z'
'-x+1/2, y+1/2, -z+1/2'
'-x, -y, -z'
'x, -y, z-1/2'
'-x+1/2, -y+1/2, -z'
'x+1/2, -y+1/2, z-1/2'

loop_
_atom_site_label
_atom_site_type_symbol
_atom_site_fract_x
_atom_site_fract_y
_atom_site_fract_z
_atom_site_U_iso_or_equiv
_atom_site_adp_type
_atom_site_occupancy
_atom_site_symmetry_multiplicity
_atom_site_calc_flag
_atom_site_refinement_flags
Ru1 Ru 0.598493(19) 0.69112(3) 0.51363(2) 0.03138(13) Uani 1 1 d .
Ru2 Ru 0.588825(18) 0.75522(3) 0.36386(2) 0.02854(12) Uani 1 1 d .
C1 C 0.5448(3) 0.7697(4) 0.5660(3) 0.0471(16) Uani 1 1 d .
O1 O 0.5135(2) 0.8190(3) 0.5996(3) 0.0820(16) Uani 1 1 d .
C2 C 0.5338(2) 0.6701(4) 0.4280(3) 0.0354(13) Uani 1 1 d .
O2 O 0.48926(16) 0.6254(3) 0.4192(2) 0.0506(11) Uani 1 1 d .
C3 C 0.6297(2) 0.8107(4) 0.4607(3) 0.0345(12) Uani 1 1 d .
O3 O 0.66009(16) 0.8757(3) 0.4783(2) 0.0454(10) Uani 1 1 d .
C4 C 0.5305(3) 0.8506(4) 0.3681(3) 0.0452(15) Uani 1 1 d .
O4 O 0.4961(2) 0.9103(3) 0.3675(3) 0.0803(15) Uani 1 1 d .
C5 C 0.6946(2) 0.6399(4) 0.5399(3) 0.0405(14) Uani 1 1 d .
H5 H 0.7290 0.6745 0.5269 0.049 Uiso 1 1 calc R
C6 C 0.6625(2) 0.6480(4) 0.6099(3) 0.0445(15) Uani 1 1 d .
H6 H 0.6712 0.6893 0.6512 0.053 Uiso 1 1 calc R
C7 C 0.6142(3) 0.5822(4) 0.6070(3) 0.0456(15) Uani 1 1 d .
H7 H 0.5856 0.5728 0.6461 0.055 Uiso 1 1 calc R
C8 C 0.6167(2) 0.5336(4) 0.5356(3) 0.0384(14) Uani 1 1 d .
H8 H 0.5905 0.4856 0.5196 0.046 Uiso 1 1 calc R
C9 C 0.6660(2) 0.5696(3) 0.4910(3) 0.0324(13) Uani 1 1 d .
C10 C 0.6940(2) 0.5316(3) 0.4162(3) 0.0287(12) Uani 1 1 d .
H10 H 0.7324 0.5035 0.4345 0.034 Uiso 1 1 calc R
C11 C 0.6609(2) 0.4498(3) 0.3770(3) 0.0317(12) Uani 1 1 d .
C12 C 0.6950(3) 0.3737(4) 0.3492(3) 0.0402(14) Uani 1 1 d .
H12 H 0.7370 0.3748 0.3548 0.048 Uiso 1 1 calc R
C13 C 0.6677(3) 0.2980(4) 0.3141(3) 0.0478(15) Uani 1 1 d .
H13 H 0.6915 0.2489 0.2955 0.057 Uiso 1 1 calc R
C14 C 0.6048(3) 0.2926(4) 0.3056(3) 0.0499(16) Uani 1 1 d .
H14 H 0.5864 0.2405 0.2822 0.060 Uiso 1 1 calc R
C15 C 0.5713(3) 0.3666(4) 0.3326(3) 0.0481(15) Uani 1 1 d .
H15 H 0.5292 0.3652 0.3269 0.058 Uiso 1 1 calc R
C16 C 0.5987(2) 0.4440(4) 0.3686(3) 0.0386(14) Uani 1 1 d .
H16 H 0.5747 0.4928 0.3873 0.046 Uiso 1 1 calc R
C17 C 0.7145(2) 0.6118(3) 0.3591(3) 0.0258(11) Uani 1 1 d .
H17 H 0.7360 0.6574 0.3928 0.031 Uiso 1 1 calc R
C18 C 0.7622(2) 0.5781(3) 0.2998(3) 0.0286(12) Uani 1 1 d .
C19 C 0.8230(2) 0.5796(3) 0.3208(3) 0.0378(13) Uani 1 1 d .
H19 H 0.8345 0.5973 0.3717 0.045 Uiso 1 1 calc R
C20 C 0.8669(3) 0.5553(4) 0.2672(4) 0.0468(16) Uani 1 1 d .
H20 H 0.9077 0.5570 0.2821 0.056 Uiso 1 1 calc R
C21 C 0.8508(3) 0.5287(4) 0.1920(4) 0.0493(16) Uani 1 1 d .
H21 H 0.8805 0.5135 0.1555 0.059 Uiso 1 1 calc R
C22 C 0.7904(3) 0.5248(4) 0.1712(3) 0.0474(15) Uani 1 1 d .
H22 H 0.7791 0.5056 0.1207 0.057 Uiso 1 1 calc R
C23 C 0.7463(2) 0.5489(4) 0.2246(3) 0.0393(14) Uani 1 1 d .
H23 H 0.7055 0.5455 0.2098 0.047 Uiso 1 1 calc R
C24 C 0.6669(2) 0.6685(3) 0.3159(3) 0.0279(12) Uani 1 1 d .
C25 C 0.6128(2) 0.6399(4) 0.2747(3) 0.0336(12) Uani 1 1 d .
H25 H 0.5967 0.5793 0.2745 0.040 Uiso 1 1 calc R
C26 C 0.5881(2) 0.7174(4) 0.2347(3) 0.0384(14) Uani 1 1 d .
H26 H 0.5523 0.7179 0.2050 0.046 Uiso 1 1 calc R
C27 C 0.6277(2) 0.7956(4) 0.2479(3) 0.0390(14) Uani 1 1 d .
H27 H 0.6222 0.8562 0.2281 0.047 Uiso 1 1 calc R
C28 C 0.6763(2) 0.7656(3) 0.2958(3) 0.0313(12) Uani 1 1 d .
H28 H 0.7091 0.8025 0.3119 0.038 Uiso 1 1 calc R
Cl1 Cl 0.68980(10) 0.69605(14) 0.06908(12) 0.0900(6) Uani 1 1 d D
Cl2 Cl 0.64294(11) 0.88340(16) 0.03421(14) 0.1113(8) Uani 1 1 d D
C29 C 0.6397(4) 0.7627(5) 0.0173(5) 0.109(3) Uani 1 1 d D
H29A H 0.5990 0.7411 0.0292 0.131 Uiso 1 1 calc R
H29B H 0.6461 0.7517 -0.0385 0.131 Uiso 1 1 calc R

loop_
_atom_site_aniso_label
_atom_site_aniso_U_11
_atom_site_aniso_U_22
_atom_site_aniso_U_33
_atom_site_aniso_U_23
_atom_site_aniso_U_13
_atom_site_aniso_U_12
Ru1 0.0315(2) 0.0342(3) 0.0285(2) 0.0025(2) 0.00379(18) 0.0009(2)
Ru2 0.0283(2) 0.0277(2) 0.0296(2) 0.0021(2) -0.00143(17) -0.0001(2)
C1 0.049(4) 0.044(4) 0.049(4) 0.006(3) 0.016(3) -0.001(3)
O1 0.082(4) 0.067(3) 0.098(4) -0.009(3) 0.051(3) 0.017(3)
C2 0.034(3) 0.031(3) 0.042(3) 0.006(2) 0.008(3) 0.005(3)
O2 0.032(2) 0.050(3) 0.069(3) 0.014(2) -0.008(2) -0.014(2)
C3 0.031(3) 0.043(3) 0.029(3) -0.004(3) 0.003(2) 0.003(3)
O3 0.049(2) 0.045(2) 0.042(2) -0.0075(19) -0.0036(19) -0.017(2)
C4 0.040(4) 0.043(4) 0.053(4) 0.006(3) 0.004(3) 0.000(3)
O4 0.062(3) 0.058(3) 0.120(4) 0.003(3) 0.003(3) 0.029(3)
C5 0.039(3) 0.052(4) 0.031(3) 0.005(3) -0.001(3) 0.006(3)
C6 0.044(4) 0.063(4) 0.026(3) 0.000(3) -0.003(3) 0.010(3)
C7 0.052(4) 0.052(4) 0.033(3) 0.015(3) 0.010(3) 0.011(3)
C8 0.040(3) 0.035(3) 0.039(3) 0.012(3) 0.005(3) 0.002(3)
C9 0.037(3) 0.028(3) 0.032(3) 0.009(2) -0.001(3) 0.005(3)
C10 0.030(3) 0.028(3) 0.028(3) 0.001(2) 0.000(2) 0.007(2)
C11 0.039(3) 0.026(3) 0.031(3) 0.008(2) 0.005(3) -0.001(3)
C12 0.044(3) 0.038(3) 0.038(3) 0.012(3) 0.010(3) 0.001(3)
C13 0.068(5) 0.034(4) 0.041(3) -0.003(3) 0.010(3) 0.003(3)
C14 0.071(5) 0.033(4) 0.045(4) -0.005(3) 0.000(3) -0.011(3)
C15 0.048(4) 0.040(4) 0.057(4) 0.010(3) 0.000(3) -0.008(3)
C16 0.037(3) 0.026(3) 0.052(4) 0.002(3) 0.002(3) 0.007(3)
C17 0.024(3) 0.026(3) 0.027(3) -0.002(2) 0.000(2) -0.004(2)
C18 0.030(3) 0.021(3) 0.035(3) 0.002(2) 0.007(2) 0.002(2)
C19 0.039(3) 0.037(3) 0.037(3) 0.001(3) 0.003(3) 0.005(3)
C20 0.037(3) 0.033(3) 0.070(5) 0.005(3) 0.014(3) 0.004(3)
C21 0.056(4) 0.038(4) 0.054(4) -0.001(3) 0.021(4) 0.010(3)
C22 0.071(5) 0.038(4) 0.033(3) -0.007(3) 0.007(3) 0.002(3)
C23 0.041(3) 0.044(4) 0.033(3) -0.002(3) 0.004(3) -0.005(3)
C24 0.032(3) 0.031(3) 0.021(3) -0.004(2) 0.004(2) 0.003(2)
C25 0.038(3) 0.030(3) 0.033(3) -0.008(2) 0.001(3) -0.004(3)
C26 0.042(3) 0.045(4) 0.029(3) 0.004(2) -0.007(3) 0.004(3)
C27 0.059(4) 0.028(3) 0.030(3) 0.003(2) 0.010(3) 0.010(3)
C28 0.034(3) 0.029(3) 0.031(3) 0.000(2) 0.008(2) 0.000(2)
Cl1 0.1117(16) 0.0783(13) 0.0801(14) -0.0052(11) 0.0043(13) -0.0138(13)
Cl2 0.1216(19) 0.0984(18) 0.1137(19) -0.0003(14) -0.0031(15) 0.0071(15)
C29 0.108(7) 0.131(8) 0.087(6) -0.053(6) -0.030(5) -0.008(6)

loop_
_atom_type_symbol
_atom_type_description
_atom_type_scat_dispersion_real
_atom_type_scat_dispersion_imag
_atom_type_scat_source
C C 0.0033 0.0016 'International Tables Vol C Tables 4.2.6.8 and 6.1.1.4'
H H 0.0000 0.0000 'International Tables Vol C Tables 4.2.6.8 and 6.1.1.4'
O O 0.0106 0.0060 'International Tables Vol C Tables 4.2.6.8 and 6.1.1.4'
Cl Cl 0.1484 0.1585 'International Tables Vol C Tables 4.2.6.8 and 6.1.1.4'
Ru Ru -1.2594 0.8363 'International Tables Vol C Tables 4.2.6.8 and 6.1.1.4'

loop_
_geom_angle_atom_site_label_1
_geom_angle_atom_site_label_2
_geom_angle_atom_site_label_3
_geom_angle
C1 Ru1 C3 86.1(2)
C1 Ru1 C2 89.1(2)
C3 Ru1 C2 92.5(2)
C1 Ru1 C6 102.4(2)
C3 Ru1 C6 109.7(2)
C2 Ru1 C6 155.5(2)
C1 Ru1 C7 99.7(2)
C3 Ru1 C7 146.6(2)
C2 Ru1 C7 120.2(2)
C6 Ru1 C7 36.97(19)
C1 Ru1 C5 133.9(2)
C3 Ru1 C5 91.9(2)
C2 Ru1 C5 136.97(19)
C6 Ru1 C5 36.04(17)
C7 Ru1 C5 60.4(2)
C1 Ru1 C8 128.0(2)
C3 Ru1 C8 144.97(19)
C2 Ru1 C8 95.31(19)
C6 Ru1 C8 60.5(2)
C7 Ru1 C8 35.81(18)
C5 Ru1 C8 59.91(19)
C1 Ru1 C9 160.2(2)
C3 Ru1 C9 108.94(18)
C2 Ru1 C9 102.59(19)
C6 Ru1 C9 60.99(19)
C7 Ru1 C9 60.59(19)
C5 Ru1 C9 36.50(17)
C8 Ru1 C9 36.04(16)
C1 Ru1 Ru2 101.81(18)
C3 Ru1 Ru2 47.98(14)
C2 Ru1 Ru2 48.33(14)
C6 Ru1 Ru2 145.28(14)
C7 Ru1 Ru2 155.13(15)
C5 Ru1 Ru2 110.66(13)
C8 Ru1 Ru2 119.35(13)
C9 Ru1 Ru2 97.90(12)
C4 Ru2 C3 89.2(2)
C4 Ru2 C2 89.7(2)
C3 Ru2 C2 93.3(2)
C4 Ru2 C27 96.9(2)
C3 Ru2 C27 116.4(2)
C2 Ru2 C27 149.5(2)
C4 Ru2 C26 102.3(2)
C3 Ru2 C26 151.5(2)
C2 Ru2 C26 112.4(2)
C27 Ru2 C26 37.07(17)
C4 Ru2 C28 124.3(2)
C3 Ru2 C28 90.92(19)
C2 Ru2 C28 145.89(18)
C27 Ru2 C28 36.35(17)
C26 Ru2 C28 61.02(19)
C4 Ru2 C24 158.4(2)
C3 Ru2 C24 99.77(18)
C2 Ru2 C24 109.24(18)
C27 Ru2 C24 61.48(18)
C26 Ru2 C24 61.32(18)
C28 Ru2 C24 36.84(15)
C4 Ru2 C25 134.9(2)
C3 Ru2 C25 135.15(19)
C2 Ru2 C25 94.24(19)
C27 Ru2 C25 60.45(18)
C26 Ru2 C25 35.78(16)
C28 Ru2 C25 60.34(17)
C24 Ru2 C25 36.57(16)
C4 Ru2 Ru1 104.68(18)
C3 Ru2 Ru1 48.58(15)
C2 Ru2 Ru1 48.63(16)
C27 Ru2 Ru1 152.69(14)
C26 Ru2 Ru1 146.35(13)
C28 Ru2 Ru1 116.34(13)
C24 Ru2 Ru1 95.94(12)
C25 Ru2 Ru1 111.36(13)
O1 C1 Ru1 177.7(6)
O2 C2 Ru2 138.9(5)
O2 C2 Ru1 137.9(4)
Ru2 C2 Ru1 83.0(2)
O3 C3 Ru2 139.2(4)
O3 C3 Ru1 137.2(4)
Ru2 C3 Ru1 83.4(2)
O4 C4 Ru2 176.8(5)
C6 C5 C9 109.0(5)
C6 C5 Ru1 70.1(3)
C9 C5 Ru1 73.1(3)
C6 C5 H5 125.5
C9 C5 H5 125.5
Ru1 C5 H5 122.9
C5 C6 C7 107.8(5)
C5 C6 Ru1 73.8(3)
C7 C6 Ru1 71.8(3)
C5 C6 H6 126.1
C7 C6 H6 126.1
Ru1 C6 H6 120.1
C8 C7 C6 108.5(5)
C8 C7 Ru1 74.5(3)
C6 C7 Ru1 71.3(3)
C8 C7 H7 125.8
C6 C7 H7 125.8
Ru1 C7 H7 120.2
C7 C8 C9 108.9(5)
C7 C8 Ru1 69.7(3)
C9 C8 Ru1 72.5(3)
C7 C8 H8 125.6
C9 C8 H8 125.6
Ru1 C8 H8 123.8
C8 C9 C5 105.8(5)
C8 C9 C10 129.6(5)
C5 C9 C10 123.3(4)
C8 C9 Ru1 71.4(3)
C5 C9 Ru1 70.5(3)
C10 C9 Ru1 132.3(3)
C9 C10 C11 116.0(4)
C9 C10 C17 112.5(4)
C11 C10 C17 115.2(4)
C9 C10 H10 103.7
C11 C10 H10 103.7
C17 C10 H10 103.7
C16 C11 C12 117.2(5)
C16 C11 C10 124.2(5)
C12 C11 C10 118.6(5)
C13 C12 C11 121.1(5)
C13 C12 H12 119.4
C11 C12 H12 119.4
C12 C13 C14 121.5(6)
C12 C13 H13 119.3
C14 C13 H13 119.3
C15 C14 C13 117.7(5)
C15 C14 H14 121.2
C13 C14 H14 121.2
C14 C15 C16 121.3(6)
C14 C15 H15 119.4
C16 C15 H15 119.4
C11 C16 C15 121.2(5)
C11 C16 H16 119.4
C15 C16 H16 119.4
C24 C17 C18 109.0(4)
C24 C17 C10 119.0(4)
C18 C17 C10 112.5(4)
C24 C17 H17 105.0
C18 C17 H17 105.0
C10 C17 H17 105.0
C23 C18 C19 118.4(5)
C23 C18 C17 122.0(5)
C19 C18 C17 119.6(4)
C20 C19 C18 120.8(5)
C20 C19 H19 119.6
C18 C19 H19 119.6
C21 C20 C19 120.4(6)
C21 C20 H20 119.8
C19 C20 H20 119.8
C20 C21 C22 119.2(5)
C20 C21 H21 120.4
C22 C21 H21 120.4
C21 C22 C23 120.7(5)
C21 C22 H22 119.7
C23 C22 H22 119.7
C22 C23 C18 120.5(5)
C22 C23 H23 119.7
C18 C23 H23 119.7
C25 C24 C28 106.0(4)
C25 C24 C17 131.1(4)
C28 C24 C17 121.8(4)
C25 C24 Ru2 72.5(3)
C28 C24 Ru2 71.2(3)
C17 C24 Ru2 129.8(3)
C26 C25 C24 109.3(5)
C26 C25 Ru2 70.6(3)
C24 C25 Ru2 70.9(3)
C26 C25 H25 125.3
C24 C25 H25 125.3
Ru2 C25 H25 124.7
C25 C26 C27 107.5(5)
C25 C26 Ru2 73.6(3)
C27 C26 Ru2 70.5(3)
C25 C26 H26 126.2
C27 C26 H26 126.2
Ru2 C26 H26 121.4
C28 C27 C26 108.4(4)
C28 C27 Ru2 73.1(3)
C26 C27 Ru2 72.4(3)
C28 C27 H27 125.8
C26 C27 H27 125.8
Ru2 C27 H27 120.4
C27 C28 C24 108.6(4)
C27 C28 Ru2 70.5(3)
C24 C28 Ru2 72.0(3)
C27 C28 H28 125.7
C24 C28 H28 125.7
Ru2 C28 H28 123.4
Cl1 C29 Cl2 116.0(4)
Cl1 C29 H29A 108.3
Cl2 C29 H29A 108.3
Cl1 C29 H29B 108.3
Cl2 C29 H29B 108.3
H29A C29 H29B 107.4

loop_
_geom_bond_atom_site_label_1
_geom_bond_atom_site_label_2
_geom_bond_distance
Ru1 C1 1.858(6)
Ru1 C3 2.040(5)
Ru1 C2 2.044(6)
Ru1 C6 2.229(5)
Ru1 C7 2.235(5)
Ru1 C5 2.277(5)
Ru1 C8 2.297(5)
Ru1 C9 2.311(5)
Ru1 Ru2 2.7031(10)
Ru2 C4 1.867(6)
Ru2 C3 2.021(5)
Ru2 C2 2.034(5)
Ru2 C27 2.229(5)
Ru2 C26 2.254(5)
Ru2 C28 2.262(5)
Ru2 C24 2.273(5)
Ru2 C25 2.293(5)
C1 O1 1.139(6)
C2 O2 1.176(6)
C3 O3 1.175(6)
C4 O4 1.137(6)
C5 C6 1.394(7)
C5 C9 1.437(7)
C5 H5 0.9300
C6 C7 1.415(7)
C6 H6 0.9300
C7 C8 1.395(7)
C7 H7 0.9300
C8 C9 1.426(6)
C8 H8 0.9300
C9 C10 1.516(6)
C10 C11 1.519(6)
C10 C17 1.563(6)
C10 H10 0.9800
C11 C16 1.377(6)
C11 C12 1.399(6)
C12 C13 1.362(7)
C12 H12 0.9300
C13 C14 1.391(8)
C13 H13 0.9300
C14 C15 1.366(7)
C14 H14 0.9300
C15 C16 1.389(7)
C15 H15 0.9300
C16 H16 0.9300
C17 C24 1.504(6)
C17 C18 1.538(6)
C17 H17 0.9800
C18 C23 1.381(7)
C18 C19 1.383(7)
C19 C20 1.378(6)
C19 H19 0.9300
C20 C21 1.373(8)
C20 H20 0.9300
C21 C22 1.373(7)
C21 H21 0.9300
C22 C23 1.379(6)
C22 H22 0.9300
C23 H23 0.9300
C24 C25 1.433(6)
C24 C28 1.433(6)
C25 C26 1.397(6)
C25 H25 0.9300
C26 C27 1.425(7)
C26 H26 0.9300
C27 C28 1.401(7)
C27 H27 0.9300
C28 H28 0.9300
Cl1 C29 1.691(7)
Cl2 C29 1.735(7)
C29 H29A 0.9700
C29 H29B 0.9700

loop_
_geom_torsion_atom_site_label_1
_geom_torsion_atom_site_label_2
_geom_torsion_atom_site_label_3
_geom_torsion_atom_site_label_4
_geom_torsion
C1 Ru1 Ru2 C4 -1.9(3)
C3 Ru1 Ru2 C4 -75.6(3)
C2 Ru1 Ru2 C4 76.2(3)
C6 Ru1 Ru2 C4 -135.2(3)
C7 Ru1 Ru2 C4 147.6(4)
C5 Ru1 Ru2 C4 -148.6(2)
C8 Ru1 Ru2 C4 145.2(2)
C9 Ru1 Ru2 C4 176.0(2)
C1 Ru1 Ru2 C3 73.7(3)
C2 Ru1 Ru2 C3 151.7(3)
C6 Ru1 Ru2 C3 -59.7(3)
C7 Ru1 Ru2 C3 -136.8(4)
C5 Ru1 Ru2 C3 -73.0(2)
C8 Ru1 Ru2 C3 -139.3(2)
C9 Ru1 Ru2 C3 -108.4(2)
C1 Ru1 Ru2 C2 -78.1(3)
C3 Ru1 Ru2 C2 -151.7(3)
C6 Ru1 Ru2 C2 148.6(3)
C7 Ru1 Ru2 C2 71.4(4)
C5 Ru1 Ru2 C2 135.3(2)
C8 Ru1 Ru2 C2 69.0(2)
C9 Ru1 Ru2 C2 99.8(2)
C1 Ru1 Ru2 C27 139.1(3)
C3 Ru1 Ru2 C27 65.5(3)
C2 Ru1 Ru2 C27 -142.8(3)
C6 Ru1 Ru2 C27 5.8(4)
C7 Ru1 Ru2 C27 -71.4(5)
C5 Ru1 Ru2 C27 -7.6(3)
C8 Ru1 Ru2 C27 -73.8(3)
C9 Ru1 Ru2 C27 -43.0(3)
C1 Ru1 Ru2 C26 -144.1(3)
C3 Ru1 Ru2 C26 142.2(3)
C2 Ru1 Ru2 C26 -66.1(3)
C6 Ru1 Ru2 C26 82.5(4)
C7 Ru1 Ru2 C26 5.4(4)
C5 Ru1 Ru2 C26 69.2(3)
C8 Ru1 Ru2 C26 2.9(3)
C9 Ru1 Ru2 C26 33.8(3)
C1 Ru1 Ru2 C28 139.3(2)
C3 Ru1 Ru2 C28 65.6(2)
C2 Ru1 Ru2 C28 -142.7(2)
C6 Ru1 Ru2 C28 5.9(3)
C7 Ru1 Ru2 C28 -71.2(4)
C5 Ru1 Ru2 C28 -7.4(2)
C8 Ru1 Ru2 C28 -73.7(2)
C9 Ru1 Ru2 C28 -42.82(19)
C1 Ru1 Ru2 C24 171.5(2)
C3 Ru1 Ru2 C24 97.8(2)
C2 Ru1 Ru2 C24 -110.5(2)
C6 Ru1 Ru2 C24 38.1(3)
C7 Ru1 Ru2 C24 -39.0(4)
C5 Ru1 Ru2 C24 24.8(2)
C8 Ru1 Ru2 C24 -41.5(2)
C9 Ru1 Ru2 C24 -10.63(18)
C1 Ru1 Ru2 C25 -154.3(2)
C3 Ru1 Ru2 C25 132.1(2)
C2 Ru1 Ru2 C25 -76.2(2)
C6 Ru1 Ru2 C25 72.4(3)
C7 Ru1 Ru2 C25 -4.8(4)
C5 Ru1 Ru2 C25 59.1(2)
C8 Ru1 Ru2 C25 -7.2(2)
C9 Ru1 Ru2 C25 23.65(18)
C3 Ru1 C1 O1 -71(13)
C2 Ru1 C1 O1 -164(13)
C6 Ru1 C1 O1 38(14)
C7 Ru1 C1 O1 76(13)
C5 Ru1 C1 O1 18(14)
C8 Ru1 C1 O1 100(13)
C9 Ru1 C1 O1 69(14)
Ru2 Ru1 C1 O1 -117(13)
C4 Ru2 C2 O2 74.7(6)
C3 Ru2 C2 O2 164.0(6)
C27 Ru2 C2 O2 -28.3(8)
C26 Ru2 C2 O2 -28.4(7)
C28 Ru2 C2 O2 -99.4(7)
C24 Ru2 C2 O2 -94.5(6)
C25 Ru2 C2 O2 -60.3(6)
Ru1 Ru2 C2 O2 -175.2(7)
C4 Ru2 C2 Ru1 -110.1(2)
C3 Ru2 C2 Ru1 -20.84(19)
C27 Ru2 C2 Ru1 146.9(3)
C26 Ru2 C2 Ru1 146.77(16)
C28 Ru2 C2 Ru1 75.8(4)
C24 Ru2 C2 Ru1 80.72(19)
C25 Ru2 C2 Ru1 114.92(17)
C1 Ru1 C2 O2 -78.0(6)
C3 Ru1 C2 O2 -164.1(6)
C6 Ru1 C2 O2 40.9(9)
C7 Ru1 C2 O2 22.8(7)
C5 Ru1 C2 O2 100.4(6)
C8 Ru1 C2 O2 50.1(6)
C9 Ru1 C2 O2 85.9(6)
Ru2 Ru1 C2 O2 175.3(7)
C1 Ru1 C2 Ru2 106.7(2)
C3 Ru1 C2 Ru2 20.62(19)
C6 Ru1 C2 Ru2 -134.4(4)
C7 Ru1 C2 Ru2 -152.53(18)
C5 Ru1 C2 Ru2 -74.9(3)
C8 Ru1 C2 Ru2 -125.19(17)
C9 Ru1 C2 Ru2 -89.41(18)
C4 Ru2 C3 O3 -74.3(6)
C2 Ru2 C3 O3 -163.9(6)
C27 Ru2 C3 O3 23.0(7)
C26 Ru2 C3 O3 40.7(9)
C28 Ru2 C3 O3 50.0(6)
C24 Ru2 C3 O3 85.9(6)
C25 Ru2 C3 O3 96.7(7)
Ru1 Ru2 C3 O3 175.3(7)
C4 Ru2 C3 Ru1 110.5(2)
C2 Ru2 C3 Ru1 20.86(19)
C27 Ru2 C3 Ru1 -152.23(16)
C26 Ru2 C3 Ru1 -134.6(3)
C28 Ru2 C3 Ru1 -125.28(17)
C24 Ru2 C3 Ru1 -89.32(17)
C25 Ru2 C3 Ru1 -78.6(3)
C1 Ru1 C3 O3 74.8(6)
C2 Ru1 C3 O3 163.8(6)
C6 Ru1 C3 O3 -26.9(6)
C7 Ru1 C3 O3 -27.0(8)
C5 Ru1 C3 O3 -59.0(6)
C8 Ru1 C3 O3 -93.2(6)
C9 Ru1 C3 O3 -92.0(6)
Ru2 Ru1 C3 O3 -175.4(7)
C1 Ru1 C3 Ru2 -109.7(2)
C2 Ru1 C3 Ru2 -20.74(19)
C6 Ru1 C3 Ru2 148.53(17)
C7 Ru1 C3 Ru2 148.5(3)
C5 Ru1 C3 Ru2 116.45(18)
C8 Ru1 C3 Ru2 82.2(4)
C9 Ru1 C3 Ru2 83.47(19)
C3 Ru2 C4 O4 113(10)
C2 Ru2 C4 O4 -154(10)
C27 Ru2 C4 O4 -4(10)
C26 Ru2 C4 O4 -41(10)
C28 Ru2 C4 O4 22(11)
C24 Ru2 C4 O4 -3(11)
C25 Ru2 C4 O4 -58(11)
Ru1 Ru2 C4 O4 159(10)
C1 Ru1 C5 C6 35.3(5)
C3 Ru1 C5 C6 121.8(4)
C2 Ru1 C5 C6 -142.5(4)
C7 Ru1 C5 C6 -38.6(3)
C8 Ru1 C5 C6 -80.1(4)
C9 Ru1 C5 C6 -118.1(5)
Ru2 Ru1 C5 C6 167.1(3)
C1 Ru1 C5 C9 153.5(3)
C3 Ru1 C5 C9 -120.1(3)
C2 Ru1 C5 C9 -24.3(4)
C6 Ru1 C5 C9 118.1(5)
C7 Ru1 C5 C9 79.5(3)
C8 Ru1 C5 C9 38.0(3)
Ru2 Ru1 C5 C9 -74.8(3)
C9 C5 C6 C7 1.1(6)
Ru1 C5 C6 C7 64.2(4)
C9 C5 C6 Ru1 -63.1(4)
C1 Ru1 C6 C5 -154.7(4)
C3 Ru1 C6 C5 -64.5(4)
C2 Ru1 C6 C5 89.0(6)
C7 Ru1 C6 C5 115.5(5)
C8 Ru1 C6 C5 78.4(4)
C9 Ru1 C6 C5 36.8(3)
Ru2 Ru1 C6 C5 -21.5(5)
C1 Ru1 C6 C7 89.8(4)
C3 Ru1 C6 C7 -179.9(3)
C2 Ru1 C6 C7 -26.5(6)
C5 Ru1 C6 C7 -115.5(5)
C8 Ru1 C6 C7 -37.1(3)
C9 Ru1 C6 C7 -78.6(3)
Ru2 Ru1 C6 C7 -137.0(3)
C5 C6 C7 C8 0.2(6)
Ru1 C6 C7 C8 65.8(4)
C5 C6 C7 Ru1 -65.6(4)
C1 Ru1 C7 C8 146.1(4)
C3 Ru1 C7 C8 -116.1(4)
C2 Ru1 C7 C8 51.4(4)
C6 Ru1 C7 C8 -116.2(5)
C5 Ru1 C7 C8 -78.6(4)
C9 Ru1 C7 C8 -36.4(3)
Ru2 Ru1 C7 C8 -3.6(6)
C1 Ru1 C7 C6 -97.7(4)
C3 Ru1 C7 C6 0.1(5)
C2 Ru1 C7 C6 167.6(3)
C5 Ru1 C7 C6 37.6(3)
C8 Ru1 C7 C6 116.2(5)
C9 Ru1 C7 C6 79.8(3)
Ru2 Ru1 C7 C6 112.6(4)
C6 C7 C8 C9 -1.4(6)
Ru1 C7 C8 C9 62.3(4)
C6 C7 C8 Ru1 -63.6(4)
C1 Ru1 C8 C7 -44.2(5)
C3 Ru1 C8 C7 120.6(4)
C2 Ru1 C8 C7 -137.3(4)
C6 Ru1 C8 C7 38.3(3)
C5 Ru1 C8 C7 80.1(4)
C9 Ru1 C8 C7 118.6(5)
Ru2 Ru1 C8 C7 178.3(3)
C1 Ru1 C8 C9 -162.8(3)
C3 Ru1 C8 C9 2.1(5)
C2 Ru1 C8 C9 104.1(3)
C6 Ru1 C8 C9 -80.3(3)
C7 Ru1 C8 C9 -118.6(5)
C5 Ru1 C8 C9 -38.5(3)
Ru2 Ru1 C8 C9 59.7(3)
C7 C8 C9 C5 2.0(6)
Ru1 C8 C9 C5 62.5(3)
C7 C8 C9 C10 169.4(5)
Ru1 C8 C9 C10 -130.1(5)
C7 C8 C9 Ru1 -60.5(4)
C6 C5 C9 C8 -1.9(6)
Ru1 C5 C9 C8 -63.1(3)
C6 C5 C9 C10 -170.3(4)
Ru1 C5 C9 C10 128.4(4)
C6 C5 C9 Ru1 61.3(4)
C1 Ru1 C9 C8 43.4(8)
C3 Ru1 C9 C8 -178.8(3)
C2 Ru1 C9 C8 -81.6(3)
C6 Ru1 C9 C8 78.7(3)
C7 Ru1 C9 C8 36.1(3)
C5 Ru1 C9 C8 115.1(4)
Ru2 Ru1 C9 C8 -130.6(3)
C1 Ru1 C9 C5 -71.7(7)
C3 Ru1 C9 C5 66.1(3)
C2 Ru1 C9 C5 163.2(3)
C6 Ru1 C9 C5 -36.4(3)
C7 Ru1 C9 C5 -79.0(3)
C8 Ru1 C9 C5 -115.1(4)
Ru2 Ru1 C9 C5 114.3(3)
C1 Ru1 C9 C10 170.5(6)
C3 Ru1 C9 C10 -51.6(5)
C2 Ru1 C9 C10 45.5(5)
C6 Ru1 C9 C10 -154.1(5)
C7 Ru1 C9 C10 163.3(5)
C5 Ru1 C9 C10 -117.7(6)
C8 Ru1 C9 C10 127.1(6)
Ru2 Ru1 C9 C10 -3.4(5)
C8 C9 C10 C11 7.9(7)
C5 C9 C10 C11 173.3(5)
Ru1 C9 C10 C11 -93.4(5)
C8 C9 C10 C17 143.5(5)
C5 C9 C10 C17 -51.0(6)
Ru1 C9 C10 C17 42.3(6)
C9 C10 C11 C16 41.8(7)
C17 C10 C11 C16 -92.6(6)
C9 C10 C11 C12 -136.4(4)
C17 C10 C11 C12 89.2(5)
C16 C11 C12 C13 1.2(7)
C10 C11 C12 C13 179.5(5)
C11 C12 C13 C14 -1.0(8)
C12 C13 C14 C15 0.9(9)
C13 C14 C15 C16 -1.0(8)
C12 C11 C16 C15 -1.2(8)
C10 C11 C16 C15 -179.5(5)
C14 C15 C16 C11 1.2(9)
C9 C10 C17 C24 -71.5(5)
C11 C10 C17 C24 64.6(6)
C9 C10 C17 C18 159.3(4)
C11 C10 C17 C18 -64.6(5)
C24 C17 C18 C23 -38.4(6)
C10 C17 C18 C23 95.8(5)
C24 C17 C18 C19 139.4(5)
C10 C17 C18 C19 -86.4(5)
C23 C18 C19 C20 1.9(7)
C17 C18 C19 C20 -176.0(4)
C18 C19 C20 C21 -0.3(8)
C19 C20 C21 C22 -1.3(8)
C20 C21 C22 C23 1.2(9)
C21 C22 C23 C18 0.4(8)
C19 C18 C23 C22 -2.0(7)
C17 C18 C23 C22 175.8(4)
C18 C17 C24 C25 85.9(6)
C10 C17 C24 C25 -44.9(7)
C18 C17 C24 C28 -80.7(5)
C10 C17 C24 C28 148.4(4)
C18 C17 C24 Ru2 -172.1(3)
C10 C17 C24 Ru2 57.1(6)
C4 Ru2 C24 C25 -79.3(6)
C3 Ru2 C24 C25 167.2(3)
C2 Ru2 C24 C25 70.2(3)
C27 Ru2 C24 C25 -77.9(3)
C26 Ru2 C24 C25 -35.4(3)
C28 Ru2 C24 C25 -114.4(4)
Ru1 Ru2 C24 C25 118.3(3)
C4 Ru2 C24 C28 35.1(7)
C3 Ru2 C24 C28 -78.3(3)
C2 Ru2 C24 C28 -175.4(3)
C27 Ru2 C24 C28 36.5(3)
C26 Ru2 C24 C28 79.0(3)
C25 Ru2 C24 C28 114.4(4)
Ru1 Ru2 C24 C28 -127.2(3)
C4 Ru2 C24 C17 151.3(6)
C3 Ru2 C24 C17 37.9(4)
C2 Ru2 C24 C17 -59.2(5)
C27 Ru2 C24 C17 152.8(5)
C26 Ru2 C24 C17 -164.8(5)
C28 Ru2 C24 C17 116.2(5)
C25 Ru2 C24 C17 -129.3(6)
Ru1 Ru2 C24 C17 -11.0(4)
C28 C24 C25 C26 -3.3(5)
C17 C24 C25 C26 -171.5(5)
Ru2 C24 C25 C26 60.4(4)
C28 C24 C25 Ru2 -63.7(3)
C17 C24 C25 Ru2 128.0(5)
C4 Ru2 C25 C26 29.7(4)
C3 Ru2 C25 C26 -137.5(3)
C2 Ru2 C25 C26 123.4(3)
C27 Ru2 C25 C26 -38.5(3)
C28 Ru2 C25 C26 -80.6(3)
C24 Ru2 C25 C26 -119.5(4)
Ru1 Ru2 C25 C26 170.4(3)
C4 Ru2 C25 C24 149.2(3)
C3 Ru2 C25 C24 -18.0(4)
C2 Ru2 C25 C24 -117.0(3)
C27 Ru2 C25 C24 81.0(3)
C26 Ru2 C25 C24 119.5(4)
C28 Ru2 C25 C24 38.9(3)
Ru1 Ru2 C25 C24 -70.1(3)
C24 C25 C26 C27 2.1(6)
Ru2 C25 C26 C27 62.8(3)
C24 C25 C26 Ru2 -60.6(3)
C4 Ru2 C26 C25 -158.9(3)
C3 Ru2 C26 C25 89.1(5)
C2 Ru2 C26 C25 -64.2(4)
C27 Ru2 C26 C25 115.9(5)
C28 Ru2 C26 C25 78.5(3)
C24 Ru2 C26 C25 36.2(3)
Ru1 Ru2 C26 C25 -16.3(5)
C4 Ru2 C26 C27 85.1(3)
C3 Ru2 C26 C27 -26.8(5)
C2 Ru2 C26 C27 179.9(3)
C28 Ru2 C26 C27 -37.4(3)
C24 Ru2 C26 C27 -79.7(3)
C25 Ru2 C26 C27 -115.9(5)
Ru1 Ru2 C26 C27 -132.2(3)
C25 C26 C27 C28 -0.1(6)
Ru2 C26 C27 C28 64.8(3)
C25 C26 C27 Ru2 -64.8(4)
C4 Ru2 C27 C28 142.4(3)
C3 Ru2 C27 C28 49.8(3)
C2 Ru2 C27 C28 -116.5(4)
C26 Ru2 C27 C28 -116.3(4)
C24 Ru2 C27 C28 -37.0(3)
C25 Ru2 C27 C28 -79.1(3)
Ru1 Ru2 C27 C28 0.2(5)
C4 Ru2 C27 C26 -101.3(3)
C3 Ru2 C27 C26 166.1(3)
C2 Ru2 C27 C26 -0.2(5)
C28 Ru2 C27 C26 116.3(4)
C24 Ru2 C27 C26 79.2(3)
C25 Ru2 C27 C26 37.2(3)
Ru1 Ru2 C27 C26 116.5(3)
C26 C27 C28 C24 -2.0(5)
Ru2 C27 C28 C24 62.3(3)
C26 C27 C28 Ru2 -64.3(3)
C25 C24 C28 C27 3.2(5)
C17 C24 C28 C27 172.8(4)
Ru2 C24 C28 C27 -61.4(3)
C25 C24 C28 Ru2 64.6(3)
C17 C24 C28 Ru2 -125.8(4)
C4 Ru2 C28 C27 -47.1(4)
C3 Ru2 C28 C27 -136.8(3)
C2 Ru2 C28 C27 125.9(4)
C26 Ru2 C28 C27 38.2(3)
C24 Ru2 C28 C27 118.0(4)
C25 Ru2 C28 C27 79.4(3)
Ru1 Ru2 C28 C27 -179.9(3)
C4 Ru2 C28 C24 -165.1(3)
C3 Ru2 C28 C24 105.2(3)
C2 Ru2 C28 C24 7.8(5)
C27 Ru2 C28 C24 -118.0(4)
C26 Ru2 C28 C24 -79.9(3)
C25 Ru2 C28 C24 -38.6(3)
Ru1 Ru2 C28 C24 62.1(3)
